data_1566404
loop_
_publ_author_name
'Wu, Mingyue'
'Han, Zhaobin'
'Ni, Huanzhen'
'Wang, Nengzhong'
'Ding, Kuiling'
'Lu, Yixin'

_publ_section_title
;
 Phosphine-catalyzed divergent domino processes between \g-substituted
 allenoates and carbonyl-activated alkenes
;
_journal_name_full 'Chemical Science'
_journal_paper_doi 10.1039/D1SC06364B
_journal_year 2022
_chemical_absolute_configuration ad
_chemical_formula_sum 'C37 H31 F O5'
_chemical_formula_weight 574.62
_space_group_crystal_system monoclinic
_space_group_IT_number 4
_space_group_name_Hall 'P 2yb'
_space_group_name_H-M_alt 'P 1 21 1'
_atom_sites_solution_hydrogens geom
_audit_creation_method SHELXL-2017/1
_audit_update_record
;
2020-02-27 deposited with the CCDC.	2022-02-23 downloaded from the CCDC.
;
_cell_angle_alpha 90
_cell_angle_beta 97.804(4)
_cell_angle_gamma 90
_cell_formula_units_Z 2
_cell_length_a 10.9625(16)
_cell_length_b 9.5991(14)
_cell_length_c 14.075(2)
_cell_measurement_reflns_used 9267
_cell_measurement_temperature 100(2)
_cell_measurement_theta_max 66.72
_cell_measurement_theta_min 3.17
_cell_volume 1467.4(4)
_computing_cell_refinement 'APEX3 v2018.1-0 (Bruker AXS)'
_computing_data_collection 'APEX3 (Bruker AXS)'
_computing_data_reduction 'SAINT V8.32B (Bruker AXS Inc., 2014)'
_computing_molecular_graphics 'Bruker SHELXTL'
_computing_publication_material 'Bruker SHELXTL'
_computing_structure_refinement 'SHELXL--2014 (Sheldrick 2014)'
_computing_structure_solution 'SHELXT--(Sheldrick 2015)'
_diffrn_ambient_temperature 100(2)
_diffrn_measured_fraction_theta_full 0.994
_diffrn_measured_fraction_theta_max 0.994
_diffrn_measurement_device_type 'Bruker D8 venture'
_diffrn_measurement_method '\f and \w scans'
_diffrn_radiation_type CuK\a
_diffrn_radiation_wavelength 1.54178
_diffrn_reflns_av_R_equivalents 0.0270
_diffrn_reflns_av_unetI/netI 0.0204
_diffrn_reflns_Laue_measured_fraction_full 0.994
_diffrn_reflns_Laue_measured_fraction_max 0.994
_diffrn_reflns_limit_h_max 13
_diffrn_reflns_limit_h_min -12
_diffrn_reflns_limit_k_max 11
_diffrn_reflns_limit_k_min -11
_diffrn_reflns_limit_l_max 16
_diffrn_reflns_limit_l_min -16
_diffrn_reflns_number 33588
_diffrn_reflns_point_group_measured_fraction_full 0.993
_diffrn_reflns_point_group_measured_fraction_max 0.993
_diffrn_reflns_theta_full 66.715
_diffrn_reflns_theta_max 66.715
_diffrn_reflns_theta_min 3.169
_exptl_absorpt_coefficient_mu 0.731
_exptl_absorpt_correction_T_max 0.7528
_exptl_absorpt_correction_T_min 0.6863
_exptl_absorpt_correction_type multi-scan
_exptl_absorpt_process_details 'Sadabs, (Sheldrick 2012)'
_exptl_crystal_colour Colourless
_exptl_crystal_density_diffrn 1.300
_exptl_crystal_density_meas ?
_exptl_crystal_density_method 'Not Measured'
_exptl_crystal_description Block
_exptl_crystal_F_000 604
_exptl_crystal_size_max 0.467
_exptl_crystal_size_mid 0.222
_exptl_crystal_size_min 0.152
_refine_diff_density_max 0.184
_refine_diff_density_min -0.206
_refine_diff_density_rms 0.044
_refine_ls_abs_structure_details
; 
 Flack x determined using 2402 quotients [(I+)-(I-)]/[(I+)+(I-)] 
 (Parsons, Flack and Wagner, Acta Cryst. B69 (2013) 249-259). 
;
_refine_ls_abs_structure_Flack 0.056(18)
_refine_ls_extinction_method none
_refine_ls_goodness_of_fit_ref 1.057
_refine_ls_hydrogen_treatment constr
_refine_ls_matrix_type full
_refine_ls_number_parameters 390
_refine_ls_number_reflns 5171
_refine_ls_number_restraints 1
_refine_ls_restrained_S_all 1.057
_refine_ls_R_factor_all 0.0258
_refine_ls_R_factor_gt 0.0258
_refine_ls_shift/su_max 0.000
_refine_ls_shift/su_mean 0.000
_refine_ls_structure_factor_coef Fsqd
_refine_ls_weighting_details 'w=1/[\s^2^(Fo^2^)+(0.0345P)^2^+0.3143P] where P=(Fo^2^+2Fc^2^)/3'
_refine_ls_weighting_scheme calc
_refine_ls_wR_factor_gt 0.0638
_refine_ls_wR_factor_ref 0.0638
_reflns_Friedel_coverage 0.876
_reflns_Friedel_fraction_full 0.993
_reflns_Friedel_fraction_max 0.993
_reflns_number_gt 5166
_reflns_number_total 5171
_reflns_threshold_expression 'I > 2\s(I)'
_cod_data_source_file d1sc06364b2.cif
_cod_data_source_block J014
_cod_depositor_comments
;
The following automatic conversions were performed:

data item '_exptl_absorpt_correction_type' value 'Multi-scan' was
changed to 'multi-scan' in accordance with the
/home/data/users/saulius/crontab/automatic-downloads/rss-feeds/RSC/lib/dictionaries/cif_core.dic
dictionary named 'cif_core.dic' version 2.4.2 last updated on
2011-04-26.

data item '_exptl_crystal_density_meas' value 'Not Measured' was
changed to '?' -- the value is perceived as not measured.

Automatic conversion script
Id: cif_fix_values 7556 2019-12-06 15:28:31Z antanas 
;
_cod_original_sg_symbol_H-M 'P 21'
_cod_database_code 1566404
_shelx_shelxl_version_number 2017/1
_shelx_space_group_comment
; 
The symmetry employed for this shelxl refinement is uniquely defined 
by the following loop, which should always be used as a source of 
symmetry information in preference to the above space-group names. 
They are only intended as comments. 
;
_computing_bruker_data_scaling 'SADABS V2018/1 (Bruker AXS Inc.)'

loop_
_space_group_symop_operation_xyz
'x, y, z'
'-x, y+1/2, -z'

loop_
_atom_site_label
_atom_site_type_symbol
_atom_site_fract_x
_atom_site_fract_y
_atom_site_fract_z
_atom_site_U_iso_or_equiv
_atom_site_adp_type
_atom_site_occupancy
_atom_site_site_symmetry_order
_atom_site_calc_flag
_atom_site_refinement_flags_posn
_atom_site_refinement_flags_adp
_atom_site_refinement_flags_occupancy
_atom_site_disorder_assembly
_atom_site_disorder_group
O1 O 0.47443(11) 0.52759(12) 0.49814(8) 0.0173(3) Uani 1 1 d . . . . .
O2 O 0.62750(11) 0.46766(13) 0.62210(9) 0.0213(3) Uani 1 1 d . . . . .
O3 O 0.98647(15) 0.6071(2) 0.58972(16) 0.0599(6) Uani 1 1 d . . . . .
O4 O 0.29898(10) 0.48316(13) 0.15413(8) 0.0165(3) Uani 1 1 d . . . . .
O5 O 0.13440(11) 0.46636(16) 0.23316(9) 0.0274(3) Uani 1 1 d . . . . .
F1 F 0.96734(10) 0.75632(13) 0.18395(8) 0.0289(3) Uani 1 1 d . . . . .
C1 C 0.55268(16) 0.58201(18) 0.57628(12) 0.0168(3) Uani 1 1 d . . . . .
C2 C 0.53893(16) 0.53104(18) 0.41631(12) 0.0160(3) Uani 1 1 d . . . . .
H2 H 0.601225 0.454360 0.421336 0.019 Uiso 1 1 calc R U . . .
C3 C 0.60539(15) 0.67267(18) 0.42556(12) 0.0154(3) Uani 1 1 d . . . . .
H3 H 0.541870 0.746487 0.408313 0.018 Uiso 1 1 calc R U . . .
C4 C 0.64630(15) 0.68153(18) 0.53626(12) 0.0171(4) Uani 1 1 d . . . . .
H4 H 0.640218 0.778779 0.560651 0.021 Uiso 1 1 calc R U . . .
C5 C 0.76922(17) 0.6154(2) 0.57348(13) 0.0226(4) Uani 1 1 d . . . . .
C6 C 0.74876(17) 0.4954(2) 0.61818(13) 0.0250(4) Uani 1 1 d . . . . .
C7 C 0.89199(18) 0.6761(3) 0.56863(14) 0.0319(5) Uani 1 1 d . . . . .
C8 C 0.9005(2) 0.8257(2) 0.54011(16) 0.0339(5) Uani 1 1 d . . . . .
H8A H 0.822030 0.855013 0.503849 0.051 Uiso 1 1 calc R U . . .
H8B H 0.966370 0.836465 0.500079 0.051 Uiso 1 1 calc R U . . .
H8C H 0.918615 0.883379 0.597721 0.051 Uiso 1 1 calc R U . . .
C9 C 0.8334(2) 0.3886(3) 0.66689(18) 0.0405(6) Uani 1 1 d . . . . .
H9A H 0.823110 0.300926 0.631051 0.061 Uiso 1 1 calc R U . . .
H9B H 0.814383 0.373775 0.732175 0.061 Uiso 1 1 calc R U . . .
H9C H 0.918696 0.420766 0.669577 0.061 Uiso 1 1 calc R U . . .
C10 C 0.47764(16) 0.64038(17) 0.64921(12) 0.0166(3) Uani 1 1 d . . . . .
C11 C 0.35181(17) 0.66558(18) 0.62626(13) 0.0198(4) Uani 1 1 d . . . . .
H11 H 0.312215 0.648449 0.563038 0.024 Uiso 1 1 calc R U . . .
C12 C 0.28436(17) 0.7156(2) 0.69549(14) 0.0231(4) Uani 1 1 d . . . . .
H12 H 0.198254 0.730290 0.679997 0.028 Uiso 1 1 calc R U . . .
C13 C 0.34240(18) 0.7443(2) 0.78766(13) 0.0238(4) Uani 1 1 d . . . . .
H13 H 0.296136 0.779576 0.834762 0.029 Uiso 1 1 calc R U . . .
C14 C 0.46787(17) 0.7214(2) 0.81055(13) 0.0235(4) Uani 1 1 d . . . . .
H14 H 0.507754 0.741688 0.873219 0.028 Uiso 1 1 calc R U . . .
C15 C 0.53501(17) 0.6689(2) 0.74204(13) 0.0206(4) Uani 1 1 d . . . . .
H15 H 0.620717 0.652111 0.758252 0.025 Uiso 1 1 calc R U . . .
C16 C 0.70381(15) 0.69198(18) 0.36164(12) 0.0155(3) Uani 1 1 d . . . . .
C17 C 0.71099(16) 0.81781(19) 0.31376(12) 0.0187(4) Uani 1 1 d . . . . .
H17 H 0.652635 0.888801 0.321143 0.022 Uiso 1 1 calc R U . . .
C18 C 0.80096(17) 0.8424(2) 0.25557(13) 0.0216(4) Uani 1 1 d . . . . .
H18 H 0.806690 0.929598 0.224590 0.026 Uiso 1 1 calc R U . . .
C19 C 0.88157(15) 0.7361(2) 0.24432(12) 0.0216(4) Uani 1 1 d . . . . .
C20 C 0.87913(16) 0.6092(2) 0.28983(13) 0.0223(4) Uani 1 1 d . . . . .
H20 H 0.936974 0.538370 0.280791 0.027 Uiso 1 1 calc R U . . .
C21 C 0.78963(16) 0.58799(19) 0.34927(12) 0.0191(4) Uani 1 1 d . . . . .
H21 H 0.786630 0.501735 0.381966 0.023 Uiso 1 1 calc R U . . .
C22 C 0.45116(16) 0.51367(17) 0.32637(12) 0.0160(3) Uani 1 1 d . . . . .
H22 H 0.484814 0.502778 0.268074 0.019 Uiso 1 1 calc R U . . .
C23 C 0.32974(16) 0.51235(18) 0.32191(12) 0.0166(3) Uani 1 1 d . . . . .
H23 H 0.295825 0.529633 0.379410 0.020 Uiso 1 1 calc R U . . .
C24 C 0.24326(15) 0.48583(18) 0.23368(12) 0.0172(3) Uani 1 1 d . . . . .
C25 C 0.21958(15) 0.45984(18) 0.06311(12) 0.0155(3) Uani 1 1 d . . . . .
H25 H 0.146670 0.403566 0.075640 0.019 Uiso 1 1 calc R U . . .
C26 C 0.29551(15) 0.37476(18) 0.00242(12) 0.0149(3) Uani 1 1 d . . . . .
C27 C 0.39315(16) 0.43611(19) -0.03623(12) 0.0178(4) Uani 1 1 d . . . . .
H27 H 0.408512 0.533104 -0.028305 0.021 Uiso 1 1 calc R U . . .
C28 C 0.46757(17) 0.3554(2) -0.08613(13) 0.0215(4) Uani 1 1 d . . . . .
H28 H 0.534667 0.396915 -0.111768 0.026 Uiso 1 1 calc R U . . .
C29 C 0.44452(16) 0.2136(2) -0.09891(13) 0.0223(4) Uani 1 1 d . . . . .
H29 H 0.496541 0.158301 -0.132446 0.027 Uiso 1 1 calc R U . . .
C30 C 0.34588(17) 0.1530(2) -0.06279(13) 0.0222(4) Uani 1 1 d . . . . .
H30 H 0.328983 0.056605 -0.072684 0.027 Uiso 1 1 calc R U . . .
C31 C 0.27152(15) 0.23378(19) -0.01193(12) 0.0189(3) Uani 1 1 d . . . . .
H31 H 0.203972 0.192215 0.013103 0.023 Uiso 1 1 calc R U . . .
C32 C 0.17486(15) 0.59807(19) 0.01921(12) 0.0164(3) Uani 1 1 d . . . . .
C33 C 0.09349(16) 0.5972(2) -0.06662(13) 0.0200(4) Uani 1 1 d . . . . .
H33 H 0.066159 0.510994 -0.095101 0.024 Uiso 1 1 calc R U . . .
C34 C 0.05248(16) 0.7215(2) -0.11035(13) 0.0250(4) Uani 1 1 d . . . . .
H34 H -0.002053 0.720030 -0.168881 0.030 Uiso 1 1 calc R U . . .
C35 C 0.09122(17) 0.8486(2) -0.06852(14) 0.0249(4) Uani 1 1 d . . . . .
H35 H 0.063954 0.933748 -0.098562 0.030 Uiso 1 1 calc R U . . .
C36 C 0.16994(17) 0.8492(2) 0.01738(14) 0.0243(4) Uani 1 1 d . . . . .
H36 H 0.195313 0.935392 0.046825 0.029 Uiso 1 1 calc R U . . .
C37 C 0.21211(16) 0.7249(2) 0.06085(13) 0.0205(4) Uani 1 1 d . . . . .
H37 H 0.266685 0.726871 0.119347 0.025 Uiso 1 1 calc R U . . .

loop_
_atom_site_aniso_label
_atom_site_aniso_U_11
_atom_site_aniso_U_22
_atom_site_aniso_U_33
_atom_site_aniso_U_23
_atom_site_aniso_U_13
_atom_site_aniso_U_12
O1 0.0198(6) 0.0183(6) 0.0139(5) -0.0019(5) 0.0025(5) -0.0045(5)
O2 0.0214(6) 0.0191(6) 0.0229(6) 0.0041(5) 0.0014(5) 0.0023(5)
O3 0.0180(8) 0.0807(15) 0.0781(13) 0.0259(12) -0.0040(8) 0.0002(9)
O4 0.0139(5) 0.0224(6) 0.0132(5) 0.0001(5) 0.0014(4) -0.0013(5)
O5 0.0160(6) 0.0455(9) 0.0212(6) -0.0036(6) 0.0044(5) -0.0015(6)
F1 0.0200(5) 0.0447(7) 0.0235(5) -0.0010(5) 0.0092(4) -0.0058(5)
C1 0.0193(8) 0.0136(8) 0.0165(8) 0.0007(7) -0.0015(6) -0.0010(7)
C2 0.0170(8) 0.0156(8) 0.0160(8) 0.0002(6) 0.0045(6) -0.0006(6)
C3 0.0146(8) 0.0158(8) 0.0155(8) -0.0011(6) 0.0011(6) 0.0015(6)
C4 0.0169(8) 0.0181(9) 0.0164(8) -0.0015(7) 0.0026(6) -0.0027(7)
C5 0.0181(9) 0.0316(10) 0.0173(8) -0.0007(8) -0.0002(7) -0.0003(8)
C6 0.0203(9) 0.0329(11) 0.0210(9) 0.0005(8) 0.0001(7) 0.0026(8)
C7 0.0188(10) 0.0512(14) 0.0241(10) -0.0006(9) -0.0027(7) -0.0051(9)
C8 0.0255(11) 0.0460(13) 0.0319(11) -0.0140(10) 0.0094(8) -0.0165(10)
C9 0.0314(12) 0.0457(14) 0.0436(13) 0.0181(11) 0.0018(10) 0.0119(10)
C10 0.0200(8) 0.0132(8) 0.0170(8) 0.0020(6) 0.0035(7) -0.0040(7)
C11 0.0216(9) 0.0174(8) 0.0197(9) 0.0007(7) -0.0001(7) -0.0026(7)
C12 0.0194(8) 0.0203(9) 0.0303(10) 0.0013(8) 0.0055(7) -0.0004(7)
C13 0.0270(9) 0.0219(9) 0.0247(9) -0.0018(8) 0.0119(7) -0.0039(8)
C14 0.0268(9) 0.0284(10) 0.0161(8) -0.0025(7) 0.0053(7) -0.0083(8)
C15 0.0184(8) 0.0236(9) 0.0197(9) 0.0015(7) 0.0019(7) -0.0052(7)
C16 0.0135(8) 0.0184(8) 0.0141(8) -0.0030(6) 0.0001(6) -0.0019(6)
C17 0.0180(9) 0.0187(9) 0.0191(8) -0.0016(7) 0.0010(7) 0.0002(7)
C18 0.0216(9) 0.0230(9) 0.0200(9) 0.0015(7) 0.0016(7) -0.0050(7)
C19 0.0146(8) 0.0351(11) 0.0153(8) -0.0034(8) 0.0029(6) -0.0071(8)
C20 0.0165(9) 0.0282(10) 0.0224(9) -0.0046(8) 0.0029(7) 0.0017(7)
C21 0.0192(8) 0.0188(9) 0.0192(8) -0.0004(7) 0.0018(7) 0.0016(7)
C22 0.0208(8) 0.0117(8) 0.0159(8) -0.0011(6) 0.0045(7) -0.0012(7)
C23 0.0203(8) 0.0156(8) 0.0144(8) -0.0002(6) 0.0042(6) 0.0021(7)
C24 0.0173(8) 0.0170(8) 0.0181(8) 0.0006(7) 0.0057(7) 0.0015(7)
C25 0.0126(8) 0.0186(9) 0.0152(8) -0.0016(7) 0.0009(6) -0.0013(7)
C26 0.0121(8) 0.0183(8) 0.0132(8) 0.0003(6) -0.0021(6) 0.0012(7)
C27 0.0174(9) 0.0173(8) 0.0185(8) -0.0006(7) 0.0011(7) -0.0005(7)
C28 0.0173(9) 0.0269(10) 0.0208(9) 0.0000(8) 0.0046(7) 0.0013(7)
C29 0.0214(9) 0.0255(10) 0.0197(8) -0.0027(8) 0.0012(7) 0.0081(8)
C30 0.0257(9) 0.0172(9) 0.0223(9) -0.0008(7) -0.0015(7) 0.0024(7)
C31 0.0174(8) 0.0196(9) 0.0191(8) 0.0025(7) 0.0005(6) 0.0007(7)
C32 0.0125(8) 0.0199(8) 0.0181(8) 0.0009(7) 0.0070(6) 0.0027(7)
C33 0.0154(8) 0.0246(9) 0.0204(9) -0.0009(7) 0.0037(7) 0.0030(7)
C34 0.0170(8) 0.0363(11) 0.0218(9) 0.0043(8) 0.0037(7) 0.0068(8)
C35 0.0185(9) 0.0268(10) 0.0316(10) 0.0107(8) 0.0110(8) 0.0084(8)
C36 0.0220(9) 0.0192(9) 0.0333(10) 0.0004(8) 0.0093(8) 0.0007(7)
C37 0.0173(8) 0.0231(9) 0.0214(8) 0.0005(7) 0.0037(6) 0.0010(7)

loop_
_atom_type_symbol
_atom_type_description
_atom_type_scat_dispersion_real
_atom_type_scat_dispersion_imag
_atom_type_scat_source
C C 0.0181 0.0091 'International Tables Vol C Tables 4.2.6.8 and 6.1.1.4'
H H 0.0000 0.0000 'International Tables Vol C Tables 4.2.6.8 and 6.1.1.4'
F F 0.0727 0.0534 'International Tables Vol C Tables 4.2.6.8 and 6.1.1.4'
O O 0.0492 0.0322 'International Tables Vol C Tables 4.2.6.8 and 6.1.1.4'

loop_
_geom_angle_atom_site_label_1
_geom_angle_atom_site_label_2
_geom_angle_atom_site_label_3
_geom_angle
_geom_angle_site_symmetry_1
_geom_angle_site_symmetry_3
_geom_angle_publ_flag
C1 O1 C2 107.84(13) . . ?
C6 O2 C1 109.05(14) . . ?
C24 O4 C25 116.57(12) . . ?
O1 C1 O2 108.21(13) . . ?
O1 C1 C10 109.91(14) . . ?
O2 C1 C10 107.64(13) . . ?
O1 C1 C4 107.89(13) . . ?
O2 C1 C4 105.11(13) . . ?
C10 C1 C4 117.65(14) . . ?
O1 C2 C22 110.37(13) . . ?
O1 C2 C3 103.43(13) . . ?
C22 C2 C3 114.44(14) . . ?
O1 C2 H2 109.5 . . ?
C22 C2 H2 109.5 . . ?
C3 C2 H2 109.5 . . ?
C16 C3 C2 115.28(13) . . ?
C16 C3 C4 117.15(14) . . ?
C2 C3 C4 101.57(13) . . ?
C16 C3 H3 107.4 . . ?
C2 C3 H3 107.4 . . ?
C4 C3 H3 107.4 . . ?
C5 C4 C1 102.47(14) . . ?
C5 C4 C3 116.26(14) . . ?
C1 C4 C3 102.27(13) . . ?
C5 C4 H4 111.7 . . ?
C1 C4 H4 111.7 . . ?
C3 C4 H4 111.7 . . ?
C6 C5 C7 124.74(18) . . ?
C6 C5 C4 108.84(16) . . ?
C7 C5 C4 126.28(18) . . ?
C5 C6 O2 114.26(17) . . ?
C5 C6 C9 132.26(19) . . ?
O2 C6 C9 113.46(18) . . ?
O3 C7 C5 121.3(2) . . ?
O3 C7 C8 120.0(2) . . ?
C5 C7 C8 118.74(19) . . ?
C7 C8 H8A 109.5 . . ?
C7 C8 H8B 109.5 . . ?
H8A C8 H8B 109.5 . . ?
C7 C8 H8C 109.5 . . ?
H8A C8 H8C 109.5 . . ?
H8B C8 H8C 109.5 . . ?
C6 C9 H9A 109.5 . . ?
C6 C9 H9B 109.5 . . ?
H9A C9 H9B 109.5 . . ?
C6 C9 H9C 109.5 . . ?
H9A C9 H9C 109.5 . . ?
H9B C9 H9C 109.5 . . ?
C11 C10 C15 119.20(16) . . ?
C11 C10 C1 121.38(15) . . ?
C15 C10 C1 119.42(16) . . ?
C12 C11 C10 120.16(16) . . ?
C12 C11 H11 119.9 . . ?
C10 C11 H11 119.9 . . ?
C11 C12 C13 120.23(17) . . ?
C11 C12 H12 119.9 . . ?
C13 C12 H12 119.9 . . ?
C14 C13 C12 119.87(17) . . ?
C14 C13 H13 120.1 . . ?
C12 C13 H13 120.1 . . ?
C15 C14 C13 120.00(17) . . ?
C15 C14 H14 120.0 . . ?
C13 C14 H14 120.0 . . ?
C14 C15 C10 120.51(17) . . ?
C14 C15 H15 119.7 . . ?
C10 C15 H15 119.7 . . ?
C17 C16 C21 118.44(16) . . ?
C17 C16 C3 119.24(15) . . ?
C21 C16 C3 122.32(15) . . ?
C18 C17 C16 121.75(17) . . ?
C18 C17 H17 119.1 . . ?
C16 C17 H17 119.1 . . ?
C19 C18 C17 117.57(17) . . ?
C19 C18 H18 121.2 . . ?
C17 C18 H18 121.2 . . ?
F1 C19 C18 118.35(17) . . ?
F1 C19 C20 118.29(17) . . ?
C18 C19 C20 123.35(16) . . ?
C19 C20 C21 118.02(17) . . ?
C19 C20 H20 121.0 . . ?
C21 C20 H20 121.0 . . ?
C20 C21 C16 120.84(17) . . ?
C20 C21 H21 119.6 . . ?
C16 C21 H21 119.6 . . ?
C23 C22 C2 124.73(15) . . ?
C23 C22 H22 117.6 . . ?
C2 C22 H22 117.6 . . ?
C22 C23 C24 124.56(15) . . ?
C22 C23 H23 117.7 . . ?
C24 C23 H23 117.7 . . ?
O5 C24 O4 123.50(16) . . ?
O5 C24 C23 123.53(15) . . ?
O4 C24 C23 112.96(14) . . ?
O4 C25 C26 105.63(12) . . ?
O4 C25 C32 110.08(13) . . ?
C26 C25 C32 114.51(14) . . ?
O4 C25 H25 108.8 . . ?
C26 C25 H25 108.8 . . ?
C32 C25 H25 108.8 . . ?
C31 C26 C27 119.67(16) . . ?
C31 C26 C25 120.08(15) . . ?
C27 C26 C25 120.20(16) . . ?
C28 C27 C26 119.85(17) . . ?
C28 C27 H27 120.1 . . ?
C26 C27 H27 120.1 . . ?
C27 C28 C29 120.28(17) . . ?
C27 C28 H28 119.9 . . ?
C29 C28 H28 119.9 . . ?
C30 C29 C28 120.05(17) . . ?
C30 C29 H29 120.0 . . ?
C28 C29 H29 120.0 . . ?
C29 C30 C31 119.75(17) . . ?
C29 C30 H30 120.1 . . ?
C31 C30 H30 120.1 . . ?
C26 C31 C30 120.36(16) . . ?
C26 C31 H31 119.8 . . ?
C30 C31 H31 119.8 . . ?
C37 C32 C33 119.05(17) . . ?
C37 C32 C25 122.34(15) . . ?
C33 C32 C25 118.61(16) . . ?
C34 C33 C32 120.45(18) . . ?
C34 C33 H33 119.8 . . ?
C32 C33 H33 119.8 . . ?
C33 C34 C35 120.15(16) . . ?
C33 C34 H34 119.9 . . ?
C35 C34 H34 119.9 . . ?
C36 C35 C34 119.31(17) . . ?
C36 C35 H35 120.3 . . ?
C34 C35 H35 120.3 . . ?
C35 C36 C37 120.68(18) . . ?
C35 C36 H36 119.7 . . ?
C37 C36 H36 119.7 . . ?
C32 C37 C36 120.35(17) . . ?
C32 C37 H37 119.8 . . ?
C36 C37 H37 119.8 . . ?

loop_
_geom_bond_atom_site_label_1
_geom_bond_atom_site_label_2
_geom_bond_distance
_geom_bond_site_symmetry_2
_geom_bond_publ_flag
O1 C1 1.401(2) . ?
O1 C2 1.431(2) . ?
O2 C6 1.364(2) . ?
O2 C1 1.466(2) . ?
O3 C7 1.231(3) . ?
O4 C24 1.347(2) . ?
O4 C25 1.4650(19) . ?
O5 C24 1.207(2) . ?
F1 C19 1.364(2) . ?
C1 C10 1.508(2) . ?
C1 C4 1.562(2) . ?
C2 C22 1.492(2) . ?
C2 C3 1.540(2) . ?
C2 H2 1.0000 . ?
C3 C16 1.507(2) . ?
C3 C4 1.564(2) . ?
C3 H3 1.0000 . ?
C4 C5 1.517(2) . ?
C4 H4 1.0000 . ?
C5 C6 1.347(3) . ?
C5 C7 1.476(3) . ?
C6 C9 1.486(3) . ?
C7 C8 1.497(3) . ?
C8 H8A 0.9800 . ?
C8 H8B 0.9800 . ?
C8 H8C 0.9800 . ?
C9 H9A 0.9800 . ?
C9 H9B 0.9800 . ?
C9 H9C 0.9800 . ?
C10 C11 1.395(3) . ?
C10 C15 1.398(3) . ?
C11 C12 1.386(3) . ?
C11 H11 0.9500 . ?
C12 C13 1.393(3) . ?
C12 H12 0.9500 . ?
C13 C14 1.387(3) . ?
C13 H13 0.9500 . ?
C14 C15 1.385(3) . ?
C14 H14 0.9500 . ?
C15 H15 0.9500 . ?
C16 C17 1.391(2) . ?
C16 C21 1.399(2) . ?
C17 C18 1.385(2) . ?
C17 H17 0.9500 . ?
C18 C19 1.373(3) . ?
C18 H18 0.9500 . ?
C19 C20 1.378(3) . ?
C20 C21 1.388(3) . ?
C20 H20 0.9500 . ?
C21 H21 0.9500 . ?
C22 C23 1.324(2) . ?
C22 H22 0.9500 . ?
C23 C24 1.479(2) . ?
C23 H23 0.9500 . ?
C25 C26 1.511(2) . ?
C25 C32 1.517(2) . ?
C25 H25 1.0000 . ?
C26 C31 1.388(3) . ?
C26 C27 1.395(2) . ?
C27 C28 1.384(3) . ?
C27 H27 0.9500 . ?
C28 C29 1.392(3) . ?
C28 H28 0.9500 . ?
C29 C30 1.384(3) . ?
C29 H29 0.9500 . ?
C30 C31 1.392(3) . ?
C30 H30 0.9500 . ?
C31 H31 0.9500 . ?
C32 C37 1.389(3) . ?
C32 C33 1.401(3) . ?
C33 C34 1.389(3) . ?
C33 H33 0.9500 . ?
C34 C35 1.395(3) . ?
C34 H34 0.9500 . ?
C35 C36 1.387(3) . ?
C35 H35 0.9500 . ?
C36 C37 1.391(3) . ?
C36 H36 0.9500 . ?
C37 H37 0.9500 . ?

loop_
_geom_torsion_atom_site_label_1
_geom_torsion_atom_site_label_2
_geom_torsion_atom_site_label_3
_geom_torsion_atom_site_label_4
_geom_torsion
_geom_torsion_site_symmetry_1
_geom_torsion_site_symmetry_2
_geom_torsion_site_symmetry_3
_geom_torsion_site_symmetry_4
_geom_torsion_publ_flag
C2 O1 C1 O2 -87.94(15) . . . . ?
C2 O1 C1 C10 154.77(13) . . . . ?
C2 O1 C1 C4 25.30(17) . . . . ?
C6 O2 C1 O1 119.00(15) . . . . ?
C6 O2 C1 C10 -122.26(15) . . . . ?
C6 O2 C1 C4 3.92(17) . . . . ?
C1 O1 C2 C22 -163.81(14) . . . . ?
C1 O1 C2 C3 -40.96(16) . . . . ?
O1 C2 C3 C16 166.70(13) . . . . ?
C22 C2 C3 C16 -73.20(18) . . . . ?
O1 C2 C3 C4 38.98(15) . . . . ?
C22 C2 C3 C4 159.08(14) . . . . ?
O1 C1 C4 C5 -120.34(14) . . . . ?
O2 C1 C4 C5 -5.05(16) . . . . ?
C10 C1 C4 C5 114.69(16) . . . . ?
O1 C1 C4 C3 0.44(17) . . . . ?
O2 C1 C4 C3 115.74(14) . . . . ?
C10 C1 C4 C3 -124.53(15) . . . . ?
C16 C3 C4 C5 -39.2(2) . . . . ?
C2 C3 C4 C5 87.33(17) . . . . ?
C16 C3 C4 C1 -149.89(14) . . . . ?
C2 C3 C4 C1 -23.38(16) . . . . ?
C1 C4 C5 C6 4.68(19) . . . . ?
C3 C4 C5 C6 -105.92(18) . . . . ?
C1 C4 C5 C7 -171.09(17) . . . . ?
C3 C4 C5 C7 78.3(2) . . . . ?
C7 C5 C6 O2 173.29(17) . . . . ?
C4 C5 C6 O2 -2.6(2) . . . . ?
C7 C5 C6 C9 -4.6(4) . . . . ?
C4 C5 C6 C9 179.6(2) . . . . ?
C1 O2 C6 C5 -1.0(2) . . . . ?
C1 O2 C6 C9 177.31(17) . . . . ?
C6 C5 C7 O3 14.3(3) . . . . ?
C4 C5 C7 O3 -170.6(2) . . . . ?
C6 C5 C7 C8 -164.00(19) . . . . ?
C4 C5 C7 C8 11.1(3) . . . . ?
O1 C1 C10 C11 -15.0(2) . . . . ?
O2 C1 C10 C11 -132.59(16) . . . . ?
C4 C1 C10 C11 109.01(18) . . . . ?
O1 C1 C10 C15 164.54(15) . . . . ?
O2 C1 C10 C15 46.9(2) . . . . ?
C4 C1 C10 C15 -71.5(2) . . . . ?
C15 C10 C11 C12 -1.3(3) . . . . ?
C1 C10 C11 C12 178.17(16) . . . . ?
C10 C11 C12 C13 1.7(3) . . . . ?
C11 C12 C13 C14 -0.7(3) . . . . ?
C12 C13 C14 C15 -0.5(3) . . . . ?
C13 C14 C15 C10 0.9(3) . . . . ?
C11 C10 C15 C14 0.1(3) . . . . ?
C1 C10 C15 C14 -179.43(16) . . . . ?
C2 C3 C16 C17 136.75(16) . . . . ?
C4 C3 C16 C17 -103.81(18) . . . . ?
C2 C3 C16 C21 -43.9(2) . . . . ?
C4 C3 C16 C21 75.5(2) . . . . ?
C21 C16 C17 C18 -0.6(3) . . . . ?
C3 C16 C17 C18 178.73(16) . . . . ?
C16 C17 C18 C19 1.8(3) . . . . ?
C17 C18 C19 F1 177.17(15) . . . . ?
C17 C18 C19 C20 -1.9(3) . . . . ?
F1 C19 C20 C21 -178.40(15) . . . . ?
C18 C19 C20 C21 0.6(3) . . . . ?
C19 C20 C21 C16 0.7(3) . . . . ?
C17 C16 C21 C20 -0.7(3) . . . . ?
C3 C16 C21 C20 180.00(15) . . . . ?
O1 C2 C22 C23 7.6(2) . . . . ?
C3 C2 C22 C23 -108.54(19) . . . . ?
C2 C22 C23 C24 -175.75(16) . . . . ?
C25 O4 C24 O5 2.1(2) . . . . ?
C25 O4 C24 C23 -178.98(14) . . . . ?
C22 C23 C24 O5 169.60(18) . . . . ?
C22 C23 C24 O4 -9.3(2) . . . . ?
C24 O4 C25 C26 -145.15(14) . . . . ?
C24 O4 C25 C32 90.72(16) . . . . ?
O4 C25 C26 C31 105.27(17) . . . . ?
C32 C25 C26 C31 -133.43(16) . . . . ?
O4 C25 C26 C27 -72.13(18) . . . . ?
C32 C25 C26 C27 49.2(2) . . . . ?
C31 C26 C27 C28 -1.9(2) . . . . ?
C25 C26 C27 C28 175.52(15) . . . . ?
C26 C27 C28 C29 0.8(3) . . . . ?
C27 C28 C29 C30 0.9(3) . . . . ?
C28 C29 C30 C31 -1.4(3) . . . . ?
C27 C26 C31 C30 1.4(2) . . . . ?
C25 C26 C31 C30 -176.03(15) . . . . ?
C29 C30 C31 C26 0.2(3) . . . . ?
O4 C25 C32 C37 2.8(2) . . . . ?
C26 C25 C32 C37 -116.07(17) . . . . ?
O4 C25 C32 C33 -177.51(14) . . . . ?
C26 C25 C32 C33 63.7(2) . . . . ?
C37 C32 C33 C34 1.2(2) . . . . ?
C25 C32 C33 C34 -178.55(15) . . . . ?
C32 C33 C34 C35 -0.6(3) . . . . ?
C33 C34 C35 C36 -0.6(3) . . . . ?
C34 C35 C36 C37 1.2(3) . . . . ?
C33 C32 C37 C36 -0.6(2) . . . . ?
C25 C32 C37 C36 179.17(16) . . . . ?
C35 C36 C37 C32 -0.7(3) . . . . ?
